data_2000085
loop_
_publ_author_name
'Durif, A.'
'Averbuch-Pouchot, M. T.'

_publ_section_title
;
 Crystal chemistry of cyclo-hexaphosphates. IV. Structures of
 tris(ethylenediammonium) cyclo-hexaphosphate dihydrate and copper
 bis(ethylenediammonium) cyclo-hexaphosphate hexahydrate
;
_journal_issue 12
_journal_name_full
;
 Acta Crystallographica, Section C: Crystal Structure Communications
;
_journal_page_first 1884
_journal_page_last 1887
_journal_paper_doi 10.1107/s0108270189004579
_journal_volume 45
_journal_year 1989
_chemical_formula_sum 'C4 H32 Cu N4 O24 P6'
_space_group_IT_number 14
_symmetry_cell_setting monoclinic
_symmetry_space_group_name_Hall '-P 2yab'
_symmetry_space_group_name_H-M 'P 1 21/a 1'
_cell_angle_alpha 90
_cell_angle_beta 103.15(3)
_cell_angle_gamma 90
_cell_formula_units_Z 2
_cell_length_a 13.378(8)
_cell_length_b 11.574(6)
_cell_length_c 8.687(3)
_cell_volume 1309.798
_diffrn_ambient_temperature ?
_exptl_crystal_colour turquoise
_exptl_crystal_density_diffrn 1.951
_refine_ls_R_factor_gt 0.032
_refine_ls_wR_factor_gt 0.032
_cod_original_sg_symbol_H-M 'P 21/a'
_cod_original_formula_sum 'C4 H32 Cu1 N4 O24 P6'
_cod_database_code 2000085

loop_
_symmetry_equiv_pos_site_id
_symmetry_equiv_pos_as_xyz
1 x,y,z
2 1/2-x,1/2+y,-z
3 -x,-y,-z
4 -1/2+x,-1/2-y,z

loop_
_atom_site_label
_atom_site_type_symbol
_atom_site_fract_x
_atom_site_fract_y
_atom_site_fract_z
Cu1 Cu 0.00000 0.00000 0.00000
P1 P -0.00386(4) 0.24000(4) 0.48056(7)
P2 P 0.07866(4) 0.37628(5) 0.75847(7)
P3 P -0.15013(4) 0.38759(5) 0.26756(6)
O1 O -0.0747(1) 0.1710(2) 0.5521(2)
O2 O 0.0924(1) 0.1877(2) 0.4560(2)
O3 O 0.0232(1) 0.3596(1) 0.5754(2)
O4 O -0.0654(1) 0.2876(1) 0.3139(2)
O5 O 0.1854(1) 0.3333(2) 0.7831(2)
O6 O 0.0102(1) 0.3325(2) 0.8579(2)
O7 O 0.0758(1) 0.5135(1) 0.7692(2)
O8 O -0.1924(1) 0.4197(2) 0.4049(2)
O9 O -0.2183(1) 0.3491(2) 0.1181(2)
N1 N 0.7052(2) 0.8622(2) 0.2852(3)
C1 C 0.7486(2) 0.9692(2) 0.2316(3)
C2 C 0.6923(2) 1.0776(2) 0.2584(3)
N2 N 0.7202(1) 1.1174(2) 0.4256(3)
O10 O 0.0399(2) 0.0015(2) 0.2352(2)
O11 O -0.1366(1) 0.1240(2) 0.0052(3)
O12 O -0.0809(1) -0.1378(2) -0.0021(3)
H1 H 0.706(3) 0.865(3) 0.392(4)
H2 H 0.636(3) 0.848(4) 0.222(5)
H3 H 0.745(3) 0.795(4) 0.256(5)
H4 H 0.817(3) 0.972(4) 0.290(5)
H5 H 0.747(3) 0.965(3) 0.135(4)
H6 H 0.722(3) 1.135(3) 0.202(5)
H7 H 0.618(3) 1.061(4) 0.224(4)
H8 H 0.795(3) 1.137(4) 0.467(5)
H9 H 0.683(3) 1.183(4) 0.437(5)
H10 H 0.709(3) 1.073(4) 0.497(5)
H11 H 0.068(4) 0.053(4) 0.287(6)
H12 H 0.047(3) -0.052(4) 0.285(5)
H13 H -0.179(3) 0.127(4) -0.068(5)
H14 H -0.136(3) 0.181(4) 0.063(5)
H15 H -0.051(3) -0.201(4) 0.033(5)
H16 H -0.133(3) -0.136(4) -0.040(5)
O10B O -0.0399(2) -0.0015(2) -0.2352(2)
O11B O 0.1366(1) -0.1240(2) -0.0052(3)
O12B O 0.0809(1) 0.1378(2) 0.0021(3)
H11B H -0.068(4) -0.053(4) -0.287(6)
H12B H -0.047(3) 0.052(4) -0.285(5)
H13B H 0.179(3) -0.127(4) 0.068(5)
H14B H 0.136(3) -0.181(4) -0.063(5)
H15B H 0.051(3) 0.201(4) -0.033(5)
H16B H 0.133(3) 0.136(4) 0.040(5)
O7B* O -0.0758(1) 0.4865(1) 0.2308(2)
P3B* P 0.15013(4) 0.61241(5) 0.73244(6)
P2B* P -0.07866(4) 0.62372(5) 0.24153(7)
O4B* O 0.0654(1) 0.7124(1) 0.6861(2)
O8B* O 0.1924(1) 0.5803(2) 0.5951(2)
O9B* O 0.2183(1) 0.6509(2) 0.8819(2)
O3B* O -0.0232(1) 0.6404(1) 0.4246(2)
O5B* O -0.1854(1) 0.6667(2) 0.2169(2)
O6B* O -0.0102(1) 0.6675(2) 0.1421(2)
P1B* P 0.00386(4) 0.76000(4) 0.51944(7)
O1B* O 0.0747(1) 0.8290(2) 0.4479(2)
O2B* O -0.0924(1) 0.8123(2) 0.5440(2)

loop_
_atom_type_symbol
_atom_type_radius_bond
C 0.68
H 0.23
Cu 1.52
N 0.68
O 0.68
P 1.05
